data_4327621
loop_
_publ_author_name
'Christian H. Galka'
'Dominique J. M. Tr\"osch'
'Ina R\"udenauer'
'Lutz H. Gade'
'Ian Scowen'
'Mary McPartlin'

_publ_contact_author
; 
        Prof. Dr. Lutz H. Gade 
        Laboratoire de Chimie Organometallique et de Catalyse (UMR 7513) 
        Institut LeBel 
        Universite Louis Pasteur 
        4, rue Blaise Pascal 
        67070 Strasbourg 
        France 
;
_publ_contact_author_email gade@chimie.u-strasbg.fr
_publ_contact_author_fax '0033 388 416 045'
_publ_contact_author_phone '0033 388 415 325'
_publ_section_title
;
 Synthesis and Structural Characterization of Metalated
 1,8-Bis(silylamino)naphthalene Derivatives
;
_journal_name_full 'Inorganic Chemistry'
_journal_page_first 4615
_journal_page_last 4620
_journal_paper_doi 10.1021/ic000296+
_journal_volume 39
_journal_year 2000
_chemical_formula_sum 'C42.5 H68 Li2 N5 Si2'
_chemical_formula_weight 719.08
_chemical_name_systematic
; 
 ? 
;
_space_group_IT_number 2
_symmetry_cell_setting triclinic
_symmetry_Int_Tables_number 2
_symmetry_space_group_name_Hall '-P 1'
_symmetry_space_group_name_H-M 'P -1'
_atom_sites_solution_hydrogens geom
_atom_sites_solution_primary direct
_atom_sites_solution_secondary difmap
_audit_creation_method SHELXL-97
_cell_angle_alpha 97.030(14)
_cell_angle_beta 95.118(14)
_cell_angle_gamma 90.331(15)
_cell_formula_units_Z 2
_cell_length_a 11.645(3)
_cell_length_b 12.173(3)
_cell_length_c 15.959(4)
_cell_measurement_reflns_used 25
_cell_measurement_temperature 173(2)
_cell_measurement_theta_max 15
_cell_measurement_theta_min 10
_cell_volume 2236.0(10)
_computing_cell_refinement 'CAD4 (Enraf-Nonius)'
_computing_data_collection 'CAD4 (Enraf-Nonius)'
_computing_data_reduction 'BEGIN (SDP)'
_computing_molecular_graphics 'Bruker SHELXTL'
_computing_publication_material 'Bruker SHELXTL'
_computing_structure_refinement 'SHELXL-97 (Sheldrick, 1997)'
_computing_structure_solution 'SHELXS-97 (Sheldrick, 1990)'
_diffrn_ambient_temperature 173(2)
_diffrn_measured_fraction_theta_full 0.999
_diffrn_measured_fraction_theta_max 0.999
_diffrn_measurement_device_type 'CAD4 (Enraf-Nonius)'
_diffrn_measurement_method 'Omega/Theta scans'
_diffrn_radiation_monochromator graphite
_diffrn_radiation_source 'fine-focus sealed tube'
_diffrn_radiation_type MoK\a
_diffrn_radiation_wavelength 0.71073
_diffrn_reflns_av_R_equivalents 0.0314
_diffrn_reflns_av_sigmaI/netI 0.0380
_diffrn_reflns_limit_h_max 1
_diffrn_reflns_limit_h_min -11
_diffrn_reflns_limit_k_max 12
_diffrn_reflns_limit_k_min -12
_diffrn_reflns_limit_l_max 16
_diffrn_reflns_limit_l_min -16
_diffrn_reflns_number 5294
_diffrn_reflns_theta_full 21.00
_diffrn_reflns_theta_max 21.00
_diffrn_reflns_theta_min 2.08
_diffrn_standards_decay_% 0.3
_diffrn_standards_interval_time 60
_diffrn_standards_number 2
_exptl_absorpt_coefficient_mu 0.112
_exptl_absorpt_correction_T_max 0.9996
_exptl_absorpt_correction_T_min 0.8720
_exptl_absorpt_correction_type empirical
_exptl_absorpt_process_details
; 
 empirical absorption correction by psi-scans from 10 reflections 
 with chi-angles near 90 degrees 
;
_exptl_crystal_colour colourless
_exptl_crystal_density_diffrn 1.068
_exptl_crystal_description prism
_exptl_crystal_F_000 784
_exptl_crystal_size_max 0.8
_exptl_crystal_size_mid 0.4
_exptl_crystal_size_min 0.4
_refine_diff_density_max 0.390
_refine_diff_density_min -0.328
_refine_diff_density_rms 0.053
_refine_ls_extinction_method none
_refine_ls_goodness_of_fit_ref 1.076
_refine_ls_hydrogen_treatment refxyz
_refine_ls_matrix_type full
_refine_ls_number_parameters 502
_refine_ls_number_reflns 4795
_refine_ls_number_restraints 7
_refine_ls_restrained_S_all 1.075
_refine_ls_R_factor_all 0.1006
_refine_ls_R_factor_gt 0.0709
_refine_ls_shift/su_max 0.000
_refine_ls_shift/su_mean 0.000
_refine_ls_structure_factor_coef Fsqd
_refine_ls_weighting_details 'calc w=1/[\s^2^(Fo^2^)+(0.1217P)^2^+1.3937P] where P=(Fo^2^+2Fc^2^)/3'
_refine_ls_weighting_scheme calc
_refine_ls_wR_factor_gt 0.1878
_refine_ls_wR_factor_ref 0.2114
_reflns_number_gt 3460
_reflns_number_total 4795
_reflns_threshold_expression >2sigma(I)
_cod_data_source_file ic0002962B_2.cif
_cod_data_source_block 3
_cod_original_cell_volume 2235.8(9)
_cod_original_formula_sum 'C42.50 H68 Li2 N5 Si2'
_cod_database_code 4327621

loop_
_symmetry_equiv_pos_as_xyz
'x, y, z'
'-x, -y, -z'

loop_
_atom_site_label
_atom_site_type_symbol
_atom_site_fract_x
_atom_site_fract_y
_atom_site_fract_z
_atom_site_U_iso_or_equiv
_atom_site_adp_type
_atom_site_occupancy
_atom_site_symmetry_multiplicity
_atom_site_calc_flag
_atom_site_refinement_flags
_atom_site_disorder_assembly
_atom_site_disorder_group
Si1 Si 0.21905(11) 0.27128(10) 0.37653(7) 0.0492(4) Uani 1 1 d D . .
Si2 Si 0.26718(12) -0.20389(10) 0.32469(8) 0.0545(4) Uani 1 1 d D . .
N1 N 0.1699(3) 0.1437(3) 0.33105(19) 0.0392(8) Uani 1 1 d D . .
N2 N 0.1925(3) -0.0874(3) 0.3066(2) 0.0427(9) Uani 1 1 d D . .
Li1 Li 0.2593(6) 0.0390(6) 0.2457(4) 0.0473(17) Uani 1 1 d . B .
Li2 Li 0.1977(6) 0.0278(6) 0.4049(4) 0.0491(18) Uani 1 1 d . C .
C1 C 0.0626(3) 0.1239(3) 0.2863(2) 0.0383(10) Uani 1 1 d D . .
C2 C -0.0101(3) 0.2119(4) 0.2703(3) 0.0475(11) Uani 1 1 d D . .
H2 H 0.0149 0.2849 0.2926 0.057 Uiso 1 1 calc R . .
C3 C -0.1169(4) 0.1979(4) 0.2236(3) 0.0520(12) Uani 1 1 d D . .
H3 H -0.1627 0.2605 0.2149 0.062 Uiso 1 1 calc R . .
C4 C -0.1559(4) 0.0957(4) 0.1904(3) 0.0516(12) Uani 1 1 d D . .
H4 H -0.2282 0.0875 0.1575 0.062 Uiso 1 1 calc R . .
C5 C -0.0909(3) 0.0011(3) 0.2038(2) 0.0426(11) Uani 1 1 d D . .
C6 C 0.0202(3) 0.0118(3) 0.2518(2) 0.0382(10) Uani 1 1 d D . .
C7 C 0.0833(3) -0.0901(3) 0.2630(2) 0.0394(10) Uani 1 1 d D . .
C8 C 0.0300(4) -0.1894(4) 0.2267(3) 0.0502(11) Uani 1 1 d D . .
H8 H 0.0691 -0.2563 0.2341 0.060 Uiso 1 1 calc R . .
C9 C -0.0763(4) -0.1962(4) 0.1806(3) 0.0591(13) Uani 1 1 d D . .
H9 H -0.1079 -0.2665 0.1571 0.071 Uiso 1 1 calc R . .
C10 C -0.1366(4) -0.1027(4) 0.1686(3) 0.0540(12) Uani 1 1 d D . .
H10 H -0.2095 -0.1080 0.1364 0.065 Uiso 1 1 calc R . .
C11 C 0.3558(4) 0.2452(4) 0.4422(3) 0.0660(14) Uani 1 1 d . . .
H11A H 0.3384 0.2006 0.4867 0.099 Uiso 1 1 calc R . .
H11B H 0.3910 0.3160 0.4682 0.099 Uiso 1 1 calc R . .
H11C H 0.4095 0.2053 0.4060 0.099 Uiso 1 1 calc R . .
C12 C 0.2546(4) 0.3673(4) 0.2995(3) 0.0667(14) Uani 1 1 d . . .
H12A H 0.3051 0.3301 0.2594 0.100 Uiso 1 1 calc R . .
H12B H 0.2939 0.4336 0.3301 0.100 Uiso 1 1 calc R . .
H12C H 0.1834 0.3885 0.2684 0.100 Uiso 1 1 calc R . .
C13 C 0.1215(5) 0.3490(4) 0.4506(3) 0.0740(15) Uani 1 1 d . . .
H13A H 0.0917 0.4142 0.4260 0.111 Uiso 1 1 calc R . .
H13B H 0.1651 0.3725 0.5053 0.111 Uiso 1 1 calc R . .
H13C H 0.0570 0.3006 0.4589 0.111 Uiso 1 1 calc R . .
C21 C 0.1908(6) -0.3074(4) 0.3796(4) 0.0896(19) Uani 1 1 d . . .
H21A H 0.1315 -0.2699 0.4120 0.134 Uiso 1 1 calc R . .
H21B H 0.2465 -0.3409 0.4181 0.134 Uiso 1 1 calc R . .
H21C H 0.1544 -0.3652 0.3372 0.134 Uiso 1 1 calc R . .
C22 C 0.3181(5) -0.2844(4) 0.2276(3) 0.0728(15) Uani 1 1 d . . .
H22A H 0.2563 -0.2893 0.1814 0.109 Uiso 1 1 calc R . .
H22B H 0.3390 -0.3590 0.2399 0.109 Uiso 1 1 calc R . .
H22C H 0.3856 -0.2469 0.2109 0.109 Uiso 1 1 calc R . .
C23 C 0.3983(5) -0.1531(5) 0.3964(3) 0.0785(17) Uani 1 1 d . . .
H23A H 0.4386 -0.0964 0.3709 0.118 Uiso 1 1 calc R . .
H23B H 0.4498 -0.2151 0.4040 0.118 Uiso 1 1 calc R . .
H23C H 0.3748 -0.1213 0.4515 0.118 Uiso 1 1 calc R . .
N3 N 0.4450(3) 0.0641(3) 0.2113(2) 0.0588(11) Uani 1 1 d . . .
N4 N 0.2205(3) 0.0335(3) 0.1067(2) 0.0519(10) Uani 1 1 d . . .
C33 C 0.3332(4) 0.0388(5) 0.0715(3) 0.0740(16) Uani 1 1 d . B .
H33A H 0.3620 -0.0373 0.0597 0.089 Uiso 0.75 1 calc PR A 1
H33B H 0.3221 0.0698 0.0169 0.089 Uiso 0.75 1 calc PR A 1
H33C H 0.3296 -0.0116 0.0177 0.089 Uiso 0.25 1 calc PR A 2
H33D H 0.3449 0.1149 0.0576 0.089 Uiso 0.25 1 calc PR A 2
C34 C 0.1518(4) 0.1303(4) 0.0900(3) 0.0653(14) Uani 1 1 d . B .
H34A H 0.1425 0.1346 0.0289 0.098 Uiso 1 1 calc R . .
H34B H 0.1912 0.1976 0.1191 0.098 Uiso 1 1 calc R . .
H34C H 0.0758 0.1235 0.1110 0.098 Uiso 1 1 calc R . .
C35 C 0.1579(5) -0.0655(4) 0.0651(3) 0.0724(15) Uani 1 1 d . B .
H35A H 0.1468 -0.0618 0.0039 0.109 Uiso 1 1 calc R . .
H35B H 0.0826 -0.0698 0.0876 0.109 Uiso 1 1 calc R . .
H35C H 0.2023 -0.1313 0.0758 0.109 Uiso 1 1 calc R . .
C30 C 0.5091(7) -0.0355(7) 0.2050(6) 0.081(2) Uani 0.75 1 d P B 1
H30A H 0.5813 -0.0230 0.1802 0.121 Uiso 0.75 1 calc PR B 1
H30B H 0.4637 -0.0940 0.1688 0.121 Uiso 0.75 1 calc PR B 1
H30C H 0.5263 -0.0580 0.2616 0.121 Uiso 0.75 1 calc PR B 1
C31 C 0.5171(7) 0.1527(8) 0.2635(7) 0.083(3) Uani 0.75 1 d P B 1
H31A H 0.5886 0.1626 0.2371 0.125 Uiso 0.75 1 calc PR B 1
H31B H 0.5356 0.1318 0.3205 0.125 Uiso 0.75 1 calc PR B 1
H31C H 0.4746 0.2221 0.2674 0.125 Uiso 0.75 1 calc PR B 1
C32 C 0.4198(6) 0.1052(6) 0.1268(4) 0.0656(19) Uani 0.75 1 d P B 1
H32A H 0.3931 0.1824 0.1358 0.079 Uiso 0.75 1 calc PR B 1
H32B H 0.4919 0.1055 0.0983 0.079 Uiso 0.75 1 calc PR B 1
C30' C 0.535(3) -0.015(2) 0.2568(18) 0.092(10) Uiso 0.25 1 d P B 2
H30D H 0.6099 -0.0100 0.2346 0.138 Uiso 0.25 1 calc PR B 2
H30E H 0.5059 -0.0921 0.2453 0.138 Uiso 0.25 1 calc PR B 2
H30F H 0.5423 0.0075 0.3181 0.138 Uiso 0.25 1 calc PR B 2
C31' C 0.490(3) 0.168(3) 0.2263(18) 0.080(11) Uiso 0.25 1 d P B 2
H31D H 0.5079 0.1888 0.2875 0.120 Uiso 0.25 1 calc PR B 2
H31E H 0.4348 0.2203 0.2043 0.120 Uiso 0.25 1 calc PR B 2
H31F H 0.5615 0.1715 0.1980 0.120 Uiso 0.25 1 calc PR B 2
C32' C 0.4269(17) 0.0125(19) 0.1216(12) 0.060(5) Uiso 0.25 1 d P B 2
H32C H 0.4960 0.0299 0.0935 0.072 Uiso 0.25 1 calc PR B 2
H32D H 0.4247 -0.0688 0.1221 0.072 Uiso 0.25 1 calc PR B 2
N5 N 0.1606(3) 0.0189(3) 0.5334(2) 0.0537(10) Uani 1 1 d . . .
C40 C 0.2391(12) -0.0577(12) 0.5745(7) 0.073(4) Uani 0.50 1 d P C 3
H40A H 0.2208 -0.0596 0.6330 0.109 Uiso 0.50 1 calc PR C 3
H40B H 0.3190 -0.0322 0.5743 0.109 Uiso 0.50 1 calc PR C 3
H40C H 0.2294 -0.1322 0.5433 0.109 Uiso 0.50 1 calc PR C 3
C41 C 0.1679(15) 0.1265(11) 0.5899(7) 0.077(4) Uani 0.50 1 d P C 3
H41A H 0.1388 0.1162 0.6442 0.116 Uiso 0.50 1 calc PR C 3
H41B H 0.1213 0.1815 0.5630 0.116 Uiso 0.50 1 calc PR C 3
H41C H 0.2484 0.1523 0.5996 0.116 Uiso 0.50 1 calc PR C 3
C42 C 0.0438(9) -0.0317(10) 0.5230(6) 0.059(3) Uani 0.50 1 d P . 3
H42A H 0.0190 -0.0390 0.5798 0.071 Uiso 0.50 1 calc PR . 3
H42B H 0.0472 -0.1071 0.4922 0.071 Uiso 0.50 1 calc PR . 3
C40' C 0.1840(10) -0.0860(11) 0.5688(9) 0.062(4) Uiso 0.50 1 d P C 4
H40D H 0.1524 -0.0831 0.6239 0.094 Uiso 0.50 1 calc PR C 4
H40E H 0.2674 -0.0969 0.5760 0.094 Uiso 0.50 1 calc PR C 4
H40F H 0.1476 -0.1476 0.5300 0.094 Uiso 0.50 1 calc PR C 4
C41' C 0.2200(13) 0.1057(14) 0.5933(12) 0.081(6) Uiso 0.50 1 d P C 4
H41D H 0.1868 0.1094 0.6479 0.122 Uiso 0.50 1 calc PR C 4
H41E H 0.2108 0.1770 0.5711 0.122 Uiso 0.50 1 calc PR C 4
H41F H 0.3021 0.0888 0.6010 0.122 Uiso 0.50 1 calc PR C 4
C42' C 0.0353(9) 0.0433(10) 0.5317(7) 0.050(3) Uiso 0.50 1 d P . 4
H42C H 0.0218 0.1181 0.5149 0.060 Uiso 0.50 1 calc PR . 4
H42D H 0.0097 0.0422 0.5891 0.060 Uiso 0.50 1 calc PR . 4
C50 C 0.8755(13) 0.5398(12) 0.2991(8) 0.266(8) Uani 1 1 d . . .
H50A H 0.8670 0.6060 0.2699 0.399 Uiso 1 1 calc R . .
H50B H 0.8989 0.4776 0.2597 0.399 Uiso 1 1 calc R . .
H50C H 0.9343 0.5540 0.3472 0.399 Uiso 1 1 calc R . .
C51 C 0.7789(6) 0.5161(7) 0.3261(4) 0.122(3) Uani 1 1 d G . .
C52 C 0.6920(10) 0.5905(5) 0.3099(4) 0.238(9) Uani 1 1 d G . .
H52 H 0.7065 0.6511 0.2799 0.285 Uiso 1 1 calc R . .
C53 C 0.5837(8) 0.5761(7) 0.3377(5) 0.228(9) Uani 1 1 d G . .
H53 H 0.5243 0.6269 0.3267 0.274 Uiso 1 1 calc R . .
C54 C 0.5625(5) 0.4874(8) 0.3817(5) 0.218(8) Uani 1 1 d G . .
H54 H 0.4885 0.4776 0.4007 0.262 Uiso 1 1 calc R . .
C55 C 0.6495(8) 0.4131(6) 0.3978(4) 0.170(4) Uani 1 1 d G . .
H55 H 0.6349 0.3525 0.4278 0.204 Uiso 1 1 calc R . .
C56 C 0.7577(6) 0.4274(5) 0.3700(4) 0.121(3) Uani 1 1 d G . .
H56 H 0.8171 0.3766 0.3810 0.145 Uiso 1 1 calc R . .
C60 C 0.6548(6) 0.3568(7) 0.0910(6) 0.150(4) Uani 1 1 d . . .
H60A H 0.6805 0.2802 0.0805 0.225 Uiso 1 1 calc R . .
H60B H 0.6627 0.3812 0.1521 0.225 Uiso 1 1 calc R . .
H60C H 0.7021 0.4047 0.0623 0.225 Uiso 1 1 calc R . .
C61 C 0.5340(3) 0.3630(3) 0.0582(3) 0.0869(18) Uani 1 1 d G . .
C62 C 0.4989(4) 0.3117(3) -0.0228(3) 0.0826(16) Uani 1 1 d G . .
H62 H 0.5533 0.2743 -0.0564 0.099 Uiso 1 1 calc R . .
C63 C 0.3840(5) 0.3150(4) -0.0545(2) 0.112(2) Uani 1 1 d G . .
H63 H 0.3599 0.2800 -0.1098 0.134 Uiso 1 1 calc R . .
C64 C 0.3043(3) 0.3698(4) -0.0052(4) 0.105(2) Uani 1 1 d G . .
H64 H 0.2258 0.3721 -0.0269 0.125 Uiso 1 1 calc R . .
C65 C 0.3394(4) 0.4211(3) 0.0758(3) 0.099(2) Uani 1 1 d G . .
H65 H 0.2850 0.4585 0.1094 0.119 Uiso 1 1 calc R . .
C66 C 0.4543(4) 0.4177(3) 0.1074(2) 0.0844(18) Uani 1 1 d G . .
H66 H 0.4784 0.4528 0.1628 0.101 Uiso 1 1 calc R . .
C71 C 0.0097(10) -0.4604(8) -0.0308(8) 0.086(4) Uani 0.50 1 d PG D -5
C72 C -0.0366(9) -0.5670(9) -0.0499(6) 0.066(6) Uani 0.50 1 d PG D -5
H72 H -0.0664 -0.5929 -0.1062 0.079 Uiso 0.50 1 calc PR D -5
C73 C -0.0394(11) -0.6355(7) 0.0135(8) 0.137(14) Uani 0.50 1 d PG D -5
H73 H -0.0711 -0.7083 0.0005 0.165 Uiso 0.50 1 calc PR D -5
C74 C 0.0041(12) -0.5974(11) 0.0960(7) 0.109(11) Uani 0.50 1 d PG D -5
H74 H 0.0022 -0.6443 0.1393 0.131 Uiso 0.50 1 calc PR D -5
C75 C 0.0505(9) -0.4909(12) 0.1150(6) 0.095(5) Uani 0.50 1 d PG D -5
H75 H 0.0803 -0.4649 0.1714 0.114 Uiso 0.50 1 calc PR D -5
C76 C 0.0533(9) -0.4224(8) 0.0516(10) 0.163(18) Uani 0.50 1 d PG D -5
H76 H 0.0850 -0.3496 0.0646 0.196 Uiso 0.50 1 calc PR D -5
C70 C 0.013(3) -0.386(3) -0.085(3) 0.30(4) Uani 0.50 1 d P D -5
H70A H 0.0494 -0.3174 -0.0559 0.447 Uiso 0.50 1 calc PR D -5
H70B H -0.0661 -0.3707 -0.1071 0.447 Uiso 0.50 1 calc PR D -5
H70C H 0.0570 -0.4148 -0.1321 0.447 Uiso 0.50 1 calc PR D -5

loop_
_atom_site_aniso_label
_atom_site_aniso_U_11
_atom_site_aniso_U_22
_atom_site_aniso_U_33
_atom_site_aniso_U_23
_atom_site_aniso_U_13
_atom_site_aniso_U_12
Si1 0.0507(8) 0.0485(8) 0.0460(8) 0.0005(6) -0.0016(6) 0.0033(6)
Si2 0.0636(9) 0.0509(8) 0.0482(8) 0.0038(6) 0.0030(6) 0.0184(7)
N1 0.0319(19) 0.048(2) 0.0369(19) 0.0052(16) -0.0023(16) 0.0033(16)
N2 0.040(2) 0.046(2) 0.041(2) 0.0055(16) 0.0021(17) 0.0070(16)
Li1 0.046(4) 0.052(4) 0.045(4) 0.007(3) 0.006(3) 0.009(3)
Li2 0.042(4) 0.062(5) 0.042(4) 0.004(3) 0.000(3) 0.006(3)
C1 0.044(3) 0.047(3) 0.025(2) 0.0052(19) 0.0073(19) 0.007(2)
C2 0.043(3) 0.055(3) 0.044(3) 0.008(2) 0.000(2) 0.011(2)
C3 0.046(3) 0.070(3) 0.044(3) 0.018(2) 0.005(2) 0.022(2)
C4 0.034(2) 0.082(4) 0.039(3) 0.009(3) 0.000(2) 0.006(3)
C5 0.035(2) 0.065(3) 0.029(2) 0.006(2) 0.0019(19) 0.002(2)
C6 0.037(2) 0.054(3) 0.025(2) 0.0054(19) 0.0072(18) 0.003(2)
C7 0.037(3) 0.053(3) 0.029(2) 0.004(2) 0.0087(19) 0.005(2)
C8 0.048(3) 0.048(3) 0.052(3) -0.004(2) 0.002(2) -0.001(2)
C9 0.055(3) 0.067(3) 0.051(3) -0.010(2) 0.008(2) -0.013(3)
C10 0.041(3) 0.078(4) 0.041(3) 0.000(3) 0.002(2) -0.004(3)
C11 0.060(3) 0.069(3) 0.064(3) 0.005(3) -0.010(3) -0.008(3)
C12 0.070(3) 0.055(3) 0.076(3) 0.012(3) 0.007(3) -0.001(3)
C13 0.082(4) 0.068(3) 0.066(3) -0.014(3) 0.001(3) 0.018(3)
C21 0.136(5) 0.061(3) 0.074(4) 0.018(3) 0.010(4) 0.017(3)
C22 0.073(4) 0.067(3) 0.075(4) -0.007(3) 0.011(3) 0.024(3)
C23 0.077(4) 0.091(4) 0.063(3) 0.001(3) -0.009(3) 0.039(3)
N3 0.040(2) 0.079(3) 0.056(3) 0.002(2) 0.0069(19) 0.006(2)
N4 0.047(2) 0.069(3) 0.040(2) 0.0051(19) 0.0093(17) 0.001(2)
C33 0.054(3) 0.122(5) 0.051(3) 0.017(3) 0.019(3) 0.003(3)
C34 0.065(3) 0.082(4) 0.053(3) 0.019(3) 0.013(2) 0.014(3)
C35 0.078(4) 0.090(4) 0.047(3) -0.005(3) 0.013(3) -0.007(3)
C30 0.063(5) 0.087(6) 0.092(7) 0.009(5) 0.011(5) 0.008(4)
C31 0.044(5) 0.105(7) 0.095(7) -0.009(6) 0.005(5) -0.002(5)
C32 0.058(4) 0.081(5) 0.060(4) 0.004(4) 0.026(4) -0.013(4)
N5 0.047(2) 0.074(3) 0.041(2) 0.010(2) -0.0005(17) 0.000(2)
C40 0.079(9) 0.107(11) 0.038(6) 0.027(6) 0.007(7) 0.011(8)
C41 0.110(14) 0.093(10) 0.023(6) -0.019(5) 0.015(7) 0.005(9)
C42 0.075(8) 0.067(8) 0.039(6) 0.011(5) 0.019(5) 0.005(5)
C50 0.322(19) 0.275(16) 0.199(12) -0.054(11) 0.130(13) -0.133(14)
C51 0.162(9) 0.126(7) 0.072(5) -0.018(4) 0.024(5) -0.040(7)
C52 0.253(15) 0.219(12) 0.177(10) -0.128(10) -0.135(12) 0.139(12)
C53 0.257(18) 0.175(12) 0.197(13) -0.097(10) -0.126(12) 0.119(11)
C54 0.099(7) 0.251(16) 0.251(15) -0.130(13) -0.056(8) 0.067(9)
C55 0.160(9) 0.187(10) 0.137(7) -0.057(7) -0.017(8) -0.054(9)
C56 0.102(6) 0.138(7) 0.106(6) -0.042(5) -0.003(5) -0.006(5)
C60 0.101(6) 0.129(6) 0.225(10) 0.085(7) -0.043(6) -0.002(5)
C61 0.084(4) 0.072(4) 0.110(5) 0.040(4) -0.002(4) -0.009(3)
C62 0.093(5) 0.081(4) 0.074(4) 0.000(3) 0.021(3) -0.001(3)
C63 0.132(7) 0.107(5) 0.093(5) -0.005(4) 0.016(5) -0.020(5)
C64 0.089(5) 0.098(5) 0.126(6) 0.025(4) -0.006(5) -0.018(4)
C65 0.100(6) 0.091(5) 0.108(6) 0.011(4) 0.028(4) 0.012(4)
C66 0.103(5) 0.059(3) 0.095(4) 0.003(3) 0.036(4) 0.013(3)
C71 0.060(8) 0.109(14) 0.105(12) 0.054(9) 0.034(8) 0.036(8)
C72 0.064(11) 0.051(11) 0.075(19) -0.024(10) 0.000(10) 0.001(9)
C73 0.046(9) 0.065(11) 0.28(4) -0.03(2) 0.003(18) 0.012(9)
C74 0.109(18) 0.18(3) 0.048(8) 0.041(12) 0.002(9) 0.063(17)
C75 0.100(10) 0.072(9) 0.103(12) -0.025(10) 0.001(9) 0.008(8)
C76 0.091(18) 0.30(5) 0.09(2) -0.01(3) 0.006(15) 0.10(2)
C70 0.13(3) 0.33(5) 0.54(8) 0.37(5) 0.16(4) 0.09(3)

loop_
_atom_type_symbol
_atom_type_description
_atom_type_scat_dispersion_real
_atom_type_scat_dispersion_imag
_atom_type_scat_source
C C 0.0033 0.0016 'International Tables Vol C Tables 4.2.6.8 and 6.1.1.4'
H H 0.0000 0.0000 'International Tables Vol C Tables 4.2.6.8 and 6.1.1.4'
Li Li -0.0003 0.0001 'International Tables Vol C Tables 4.2.6.8 and 6.1.1.4'
N N 0.0061 0.0033 'International Tables Vol C Tables 4.2.6.8 and 6.1.1.4'
Si Si 0.0817 0.0704 'International Tables Vol C Tables 4.2.6.8 and 6.1.1.4'

loop_
_geom_angle_atom_site_label_1
_geom_angle_atom_site_label_2
_geom_angle_atom_site_label_3
_geom_angle
_geom_angle_site_symmetry_3
N1 Si1 C12 114.5(2) .
N1 Si1 C11 105.17(19) .
C12 Si1 C11 107.8(2) .
N1 Si1 C13 115.6(2) .
C12 Si1 C13 106.6(2) .
C11 Si1 C13 106.7(2) .
N1 Si1 Li2 35.85(16) .
C12 Si1 Li2 144.7(2) .
C11 Si1 Li2 75.9(2) .
C13 Si1 Li2 105.6(2) .
N2 Si2 C22 114.7(2) .
N2 Si2 C23 105.2(2) .
C22 Si2 C23 107.6(2) .
N2 Si2 C21 116.1(2) .
C22 Si2 C21 105.7(2) .
C23 Si2 C21 107.1(3) .
C1 N1 Si1 123.9(3) .
C1 N1 Li2 108.3(3) .
Si1 N1 Li2 113.5(3) .
C1 N1 Li1 95.3(3) .
Si1 N1 Li1 124.0(3) .
Li2 N1 Li1 84.2(3) .
C7 N2 Si2 123.2(3) .
C7 N2 Li2 109.1(3) .
Si2 N2 Li2 114.4(3) .
C7 N2 Li1 95.6(3) .
Si2 N2 Li1 123.0(3) .
Li2 N2 Li1 83.9(3) .
N1 Li1 N2 84.0(3) .
N1 Li1 N4 121.4(3) .
N2 Li1 N4 118.6(3) .
N1 Li1 N3 126.9(4) .
N2 Li1 N3 128.8(3) .
N4 Li1 N3 82.1(3) .
N1 Li2 N2 91.4(3) .
N1 Li2 N5 131.5(4) .
N2 Li2 N5 130.8(4) .
N1 Li2 C7 78.6(2) .
N2 Li2 C7 28.48(16) .
N5 Li2 C7 125.4(3) .
N1 Li2 Si1 30.69(15) .
N2 Li2 Si1 119.1(3) .
N5 Li2 Si1 109.2(3) .
C7 Li2 Si1 109.3(2) .
N1 C1 C2 120.7(4) .
N1 C1 C6 122.5(3) .
C2 C1 C6 116.8(4) .
C3 C2 C1 123.4(4) .
C4 C3 C2 120.4(4) .
C3 C4 C5 121.0(4) .
C10 C5 C4 118.3(4) .
C10 C5 C6 121.2(4) .
C4 C5 C6 120.5(4) .
C5 C6 C7 117.6(3) .
C5 C6 C1 117.9(3) .
C7 C6 C1 124.5(3) .
C8 C7 N2 121.5(4) .
C8 C7 C6 117.0(4) .
N2 C7 C6 121.5(3) .
C8 C7 Li2 147.2(3) .
N2 C7 Li2 42.4(2) .
C6 C7 Li2 86.5(3) .
C9 C8 C7 123.7(4) .
C10 C9 C8 120.6(4) .
C9 C10 C5 119.9(4) .
C31' N3 C30 125.7(15) .
C31' N3 C31 27.8(12) .
C30 N3 C31 108.6(6) .
C31' N3 C32' 117.6(15) .
C30 N3 C32' 72.9(9) .
C31 N3 C32' 139.0(10) .
C31' N3 C32 78.0(12) .
C30 N3 C32 112.0(5) .
C31 N3 C32 105.1(6) .
C32' N3 C32 44.2(8) .
C31' N3 C30' 107.3(17) .
C30 N3 C30' 32.1(10) .
C31 N3 C30' 82.7(11) .
C32' N3 C30' 104.9(13) .
C32 N3 C30' 139.3(11) .
C31' N3 Li1 117.4(15) .
C30 N3 Li1 113.2(4) .
C31 N3 Li1 117.7(4) .
C32' N3 Li1 97.0(8) .
C32 N3 Li1 99.6(3) .
C30' N3 Li1 112.0(11) .
C35 N4 C34 108.2(4) .
C35 N4 C33 108.6(4) .
C34 N4 C33 110.5(4) .
C35 N4 Li1 115.2(3) .
C34 N4 Li1 108.4(3) .
C33 N4 Li1 105.9(3) .
C32' C33 C32 47.1(9) .
C32' C33 N4 116.5(9) .
C32 C33 N4 113.9(4) .
C33 C32 N3 113.3(5) .
C33 C32' N3 120.0(15) .
C41' N5 C40' 106.1(9) .
C41' N5 C42 134.7(8) .
C40' N5 C42 79.3(6) .
C41' N5 C40 85.3(9) .
C40' N5 C40 28.2(6) .
C42 N5 C40 107.5(8) .
C41' N5 C42' 106.5(7) .
C40' N5 C42' 110.0(7) .
C42 N5 C42' 35.9(4) .
C40 N5 C42' 135.7(8) .
C41' N5 C41 25.7(9) .
C40' N5 C41 120.4(8) .
C42 N5 C41 112.8(8) .
C40 N5 C41 106.8(9) .
C42' N5 C41 81.2(8) .
C41' N5 Li2 112.6(8) .
C40' N5 Li2 117.8(6) .
C42 N5 Li2 102.9(4) .
C40 N5 Li2 111.2(5) .
C42' N5 Li2 103.3(5) .
C41 N5 Li2 115.4(6) .
N5 C42 C42 114.1(11) 2_556
N5 C42' C42' 110.5(11) 2_556
C50 C51 C52 114.1(10) .
C50 C51 C56 125.9(10) .
C52 C51 C56 120.0 .
C51 C52 C53 120.0 .
C54 C53 C52 120.0 .
C53 C54 C55 120.0 .
C54 C55 C56 120.0 .
C55 C56 C51 120.0 .
C62 C61 C66 120.0 .
C62 C61 C60 119.2(5) .
C66 C61 C60 120.8(5) .
C63 C62 C61 120.0 .
C62 C63 C64 120.0 .
C65 C64 C63 120.0 .
C66 C65 C64 120.0 .
C65 C66 C61 120.0 .
C70 C71 C72 125(2) .
C70 C71 C76 114(2) .
C72 C71 C76 120.0 .
C73 C72 C71 120.0 .
C72 C73 C74 120.0 .
C73 C74 C75 120.0 .
C76 C75 C74 120.0 .
C75 C76 C71 120.0 .

loop_
_geom_bond_atom_site_label_1
_geom_bond_atom_site_label_2
_geom_bond_distance
_geom_bond_site_symmetry_2
Si1 N1 1.705(3) .
Si1 C12 1.867(5) .
Si1 C11 1.878(5) .
Si1 C13 1.887(5) .
Si1 Li2 3.065(7) .
Si2 N2 1.708(3) .
Si2 C22 1.873(5) .
Si2 C23 1.877(5) .
Si2 C21 1.882(6) .
N1 C1 1.387(5) .
N1 Li2 1.956(8) .
N1 Li1 2.099(7) .
N2 C7 1.392(5) .
N2 Li2 1.969(8) .
N2 Li1 2.100(8) .
Li1 N4 2.216(8) .
Li1 N3 2.305(8) .
Li2 N5 2.147(8) .
Li2 C7 2.759(8) .
C1 C2 1.403(5) .
C1 C6 1.473(5) .
C2 C3 1.391(6) .
C3 C4 1.350(6) .
C4 C5 1.409(6) .
C5 C10 1.400(6) .
C5 C6 1.440(5) .
C6 C7 1.467(5) .
C7 C8 1.391(5) .
C8 C9 1.380(6) .
C9 C10 1.365(6) .
N3 C31' 1.36(3) .
N3 C30 1.424(8) .
N3 C31 1.485(9) .
N3 C32' 1.488(19) .
N3 C32 1.501(8) .
N3 C30' 1.61(3) .
N4 C35 1.460(6) .
N4 C34 1.466(6) .
N4 C33 1.477(6) .
C33 C32' 1.358(19) .
C33 C32 1.451(8) .
N5 C41' 1.461(18) .
N5 C40' 1.476(13) .
N5 C42 1.477(11) .
N5 C40 1.480(12) .
N5 C42' 1.488(11) .
N5 C41 1.494(12) .
C42 C42 1.48(2) 2_556
C42' C42' 1.55(2) 2_556
C50 C51 1.282(12) .
C51 C52 1.3900 .
C51 C56 1.3900 .
C52 C53 1.3900 .
C53 C54 1.3900 .
C54 C55 1.3900 .
C55 C56 1.3900 .
C60 C61 1.462(7) .
C61 C62 1.3900 .
C61 C66 1.3900 .
C62 C63 1.3900 .
C63 C64 1.3900 .
C64 C65 1.3900 .
C65 C66 1.3900 .
C71 C70 1.33(2) .
C71 C72 1.3900 .
C71 C76 1.3900 .
C72 C73 1.3900 .
C73 C74 1.3900 .
C74 C75 1.3900 .
C75 C76 1.3900 .

loop_
_geom_torsion_atom_site_label_1
_geom_torsion_atom_site_label_2
_geom_torsion_atom_site_label_3
_geom_torsion_atom_site_label_4
_geom_torsion
_geom_torsion_site_symmetry_4
C12 Si1 N1 C1 -70.8(4) .
C11 Si1 N1 C1 171.0(3) .
C13 Si1 N1 C1 53.7(4) .
Li2 Si1 N1 C1 134.8(4) .
C12 Si1 N1 Li2 154.3(3) .
C11 Si1 N1 Li2 36.2(3) .
C13 Si1 N1 Li2 -81.2(3) .
C12 Si1 N1 Li1 55.1(3) .
C11 Si1 N1 Li1 -63.0(3) .
C13 Si1 N1 Li1 179.6(3) .
Li2 Si1 N1 Li1 -99.2(4) .
C22 Si2 N2 C7 68.8(4) .
C23 Si2 N2 C7 -173.3(3) .
C21 Si2 N2 C7 -55.1(4) .
C22 Si2 N2 Li2 -154.6(3) .
C23 Si2 N2 Li2 -36.6(4) .
C21 Si2 N2 Li2 81.5(4) .
C22 Si2 N2 Li1 -55.7(4) .
C23 Si2 N2 Li1 62.3(4) .
C21 Si2 N2 Li1 -179.5(3) .
C1 N1 Li1 N2 -78.8(3) .
Si1 N1 Li1 N2 143.6(2) .
Li2 N1 Li1 N2 29.2(3) .
C1 N1 Li1 N4 41.2(4) .
Si1 N1 Li1 N4 -96.4(4) .
Li2 N1 Li1 N4 149.2(4) .
C1 N1 Li1 N3 146.2(4) .
Si1 N1 Li1 N3 8.6(5) .
Li2 N1 Li1 N3 -105.9(4) .
C7 N2 Li1 N1 79.7(3) .
Si2 N2 Li1 N1 -144.2(2) .
Li2 N2 Li1 N1 -29.0(3) .
C7 N2 Li1 N4 -43.0(4) .
Si2 N2 Li1 N4 93.1(4) .
Li2 N2 Li1 N4 -151.7(4) .
C7 N2 Li1 N3 -146.7(4) .
Si2 N2 Li1 N3 -10.6(6) .
Li2 N2 Li1 N3 104.6(4) .
C1 N1 Li2 N2 62.5(3) .
Si1 N1 Li2 N2 -155.8(2) .
Li1 N1 Li2 N2 -31.1(3) .
C1 N1 Li2 N5 -90.7(5) .
Si1 N1 Li2 N5 51.0(5) .
Li1 N1 Li2 N5 175.7(5) .
C1 N1 Li2 C7 36.9(3) .
Si1 N1 Li2 C7 178.60(19) .
Li1 N1 Li2 C7 -56.7(2) .
C1 N1 Li2 Si1 -141.7(4) .
Li1 N1 Li2 Si1 124.7(3) .
C7 N2 Li2 N1 -62.7(4) .
Si2 N2 Li2 N1 154.7(2) .
Li1 N2 Li2 N1 31.1(3) .
C7 N2 Li2 N5 90.8(5) .
Si2 N2 Li2 N5 -51.8(5) .
Li1 N2 Li2 N5 -175.3(5) .
Si2 N2 Li2 C7 -142.6(4) .
Li1 N2 Li2 C7 93.9(3) .
C7 N2 Li2 Si1 -76.6(4) .
Si2 N2 Li2 Si1 140.9(2) .
Li1 N2 Li2 Si1 17.3(3) .
C12 Si1 Li2 N1 -43.0(5) .
C11 Si1 Li2 N1 -144.0(3) .
C13 Si1 Li2 N1 112.3(3) .
N1 Si1 Li2 N2 28.0(3) .
C12 Si1 Li2 N2 -15.0(6) .
C11 Si1 Li2 N2 -116.0(4) .
C13 Si1 Li2 N2 140.2(3) .
N1 Si1 Li2 N5 -141.9(4) .
C12 Si1 Li2 N5 175.1(3) .
C11 Si1 Li2 N5 74.1(3) .
C13 Si1 Li2 N5 -29.7(3) .
N1 Si1 Li2 C7 -1.5(2) .
C12 Si1 Li2 C7 -44.5(5) .
C11 Si1 Li2 C7 -145.4(3) .
C13 Si1 Li2 C7 110.8(3) .
Si1 N1 C1 C2 4.9(5) .
Li2 N1 C1 C2 141.6(4) .
Li1 N1 C1 C2 -132.8(4) .
Si1 N1 C1 C6 -176.6(3) .
Li2 N1 C1 C6 -39.8(4) .
Li1 N1 C1 C6 45.8(4) .
N1 C1 C2 C3 177.8(4) .
C6 C1 C2 C3 -0.8(6) .
C1 C2 C3 C4 -0.3(6) .
C2 C3 C4 C5 1.4(6) .
C3 C4 C5 C10 179.2(4) .
C3 C4 C5 C6 -1.5(6) .
C10 C5 C6 C7 -0.5(5) .
C4 C5 C6 C7 -179.8(3) .
C10 C5 C6 C1 179.6(3) .
C4 C5 C6 C1 0.3(5) .
N1 C1 C6 C5 -177.9(3) .
C2 C1 C6 C5 0.8(5) .
N1 C1 C6 C7 2.2(6) .
C2 C1 C6 C7 -179.1(3) .
Si2 N2 C7 C8 -3.7(5) .
Li2 N2 C7 C8 -142.3(4) .
Li1 N2 C7 C8 132.3(4) .
Si2 N2 C7 C6 177.5(3) .
Li2 N2 C7 C6 39.0(5) .
Li1 N2 C7 C6 -46.5(4) .
Si2 N2 C7 Li2 138.6(4) .
Li1 N2 C7 Li2 -85.5(3) .
C5 C6 C7 C8 -0.5(5) .
C1 C6 C7 C8 179.4(3) .
C5 C6 C7 N2 178.3(3) .
C1 C6 C7 N2 -1.8(5) .
C5 C6 C7 Li2 -156.5(3) .
C1 C6 C7 Li2 23.4(4) .
N1 Li2 C7 C8 -170.6(5) .
N2 Li2 C7 C8 74.4(6) .
N5 Li2 C7 C8 -37.3(8) .
Si1 Li2 C7 C8 -169.8(5) .
N1 Li2 C7 N2 115.0(4) .
N5 Li2 C7 N2 -111.7(5) .
Si1 Li2 C7 N2 115.8(4) .
N1 Li2 C7 C6 -32.5(3) .
N2 Li2 C7 C6 -147.5(4) .
N5 Li2 C7 C6 100.8(4) .
Si1 Li2 C7 C6 -31.7(3) .
N2 C7 C8 C9 -177.8(4) .
C6 C7 C8 C9 1.0(6) .
Li2 C7 C8 C9 132.5(5) .
C7 C8 C9 C10 -0.5(7) .
C8 C9 C10 C5 -0.5(7) .
C4 C5 C10 C9 -179.7(4) .
C6 C5 C10 C9 1.0(6) .
N1 Li1 N3 C31' -21.0(14) .
N2 Li1 N3 C31' -136.7(14) .
N4 Li1 N3 C31' 102.7(14) .
N1 Li1 N3 C30 138.5(6) .
N2 Li1 N3 C30 22.8(7) .
N4 Li1 N3 C30 -97.8(5) .
N1 Li1 N3 C31 10.4(8) .
N2 Li1 N3 C31 -105.3(7) .
N4 Li1 N3 C31 134.1(6) .
N1 Li1 N3 C32' -147.1(9) .
N2 Li1 N3 C32' 97.2(10) .
N4 Li1 N3 C32' -23.4(9) .
N1 Li1 N3 C32 -102.5(5) .
N2 Li1 N3 C32 141.8(5) .
N4 Li1 N3 C32 21.2(4) .
N1 Li1 N3 C30' 103.7(12) .
N2 Li1 N3 C30' -12.0(13) .
N4 Li1 N3 C30' -132.6(12) .
N1 Li1 N4 C35 -106.5(5) .
N2 Li1 N4 C35 -5.3(5) .
N3 Li1 N4 C35 124.8(4) .
N1 Li1 N4 C34 14.9(5) .
N2 Li1 N4 C34 116.1(4) .
N3 Li1 N4 C34 -113.8(3) .
N1 Li1 N4 C33 133.5(4) .
N2 Li1 N4 C33 -125.4(4) .
N3 Li1 N4 C33 4.8(4) .
C35 N4 C33 C32' -105.3(12) .
C34 N4 C33 C32' 136.2(12) .
Li1 N4 C33 C32' 19.0(12) .
C35 N4 C33 C32 -157.6(5) .
C34 N4 C33 C32 83.8(6) .
Li1 N4 C33 C32 -33.3(6) .
C32' C33 C32 N3 -45.3(12) .
N4 C33 C32 N3 59.5(7) .
C31' N3 C32 C33 -163.4(16) .
C30 N3 C32 C33 72.6(7) .
C31 N3 C32 C33 -169.6(6) .
C32' N3 C32 C33 42.9(11) .
C30' N3 C32 C33 93.9(17) .
Li1 N3 C32 C33 -47.3(6) .
C32 C33 C32' N3 49.5(13) .
N4 C33 C32' N3 -49(2) .
C31' N3 C32' C33 -80(2) .
C30 N3 C32' C33 158.2(19) .
C31 N3 C32' C33 -102.8(17) .
C32 N3 C32' C33 -50.5(13) .
C30' N3 C32' C33 161.1(18) .
Li1 N3 C32' C33 46.1(17) .
N1 Li2 N5 C41' -61.3(8) .
N2 Li2 N5 C41' 155.2(7) .
C7 Li2 N5 C41' -169.0(7) .
Si1 Li2 N5 C41' -36.4(7) .
N1 Li2 N5 C40' 174.7(7) .
N2 Li2 N5 C40' 31.2(8) .
C7 Li2 N5 C40' 67.0(7) .
Si1 Li2 N5 C40' -160.4(6) .
N1 Li2 N5 C42 90.1(7) .
N2 Li2 N5 C42 -53.4(7) .
C7 Li2 N5 C42 -17.6(7) .
Si1 Li2 N5 C42 115.0(5) .
N1 Li2 N5 C40 -155.1(7) .
N2 Li2 N5 C40 61.4(8) .
C7 Li2 N5 C40 97.2(7) .
Si1 Li2 N5 C40 -130.2(7) .
N1 Li2 N5 C42' 53.3(7) .
N2 Li2 N5 C42' -90.2(7) .
C7 Li2 N5 C42' -54.4(6) .
Si1 Li2 N5 C42' 78.1(5) .
N1 Li2 N5 C41 -33.2(9) .
N2 Li2 N5 C41 -176.7(8) .
C7 Li2 N5 C41 -140.9(8) .
Si1 Li2 N5 C41 -8.4(8) .
C41' N5 C42 C42 83.2(15) 2_556
C40' N5 C42 C42 -174.7(13) 2_556
C40 N5 C42 C42 -175.8(11) 2_556
C42' N5 C42 C42 36.5(9) 2_556
C41 N5 C42 C42 66.7(13) 2_556
Li2 N5 C42 C42 -58.4(12) 2_556
C41' N5 C42' C42' 178.9(12) 2_556
C40' N5 C42' C42' -66.5(13) 2_556
C42 N5 C42' C42' -33.7(8) 2_556
C40 N5 C42' C42' -80.7(15) 2_556
C41 N5 C42' C42' 174.2(13) 2_556
Li2 N5 C42' C42' 60.0(12) 2_556
C50 C51 C52 C53 -178.3(8) .
C56 C51 C52 C53 0.0 .
C51 C52 C53 C54 0.0 .
C52 C53 C54 C55 0.0 .
C53 C54 C55 C56 0.0 .
C54 C55 C56 C51 0.0 .
C50 C51 C56 C55 178.1(9) .
C52 C51 C56 C55 0.0 .
C66 C61 C62 C63 0.0 .
C60 C61 C62 C63 178.9(4) .
C61 C62 C63 C64 0.0 .
C62 C63 C64 C65 0.0 .
C63 C64 C65 C66 0.0 .
C64 C65 C66 C61 0.0 .
C62 C61 C66 C65 0.0 .
C60 C61 C66 C65 -178.9(5) .
C70 C71 C72 C73 -177(3) .
C76 C71 C72 C73 0.0 .
C71 C72 C73 C74 0.0 .
C72 C73 C74 C75 0.0 .
C73 C74 C75 C76 0.0 .
C74 C75 C76 C71 0.0 .
C70 C71 C76 C75 177(2) .
C72 C71 C76 C75 0.0 .
